data_1527130
loop_
_publ_author_name
'Baur, W.H.'

_publ_section_title
;
 Die Kristallstruktur von Fe S O4 (H2 O)4
;
_journal_name_full Naturwissenschaften
_journal_page_first 467
_journal_page_last 467
_journal_volume 47
_journal_year 1960
_chemical_formula_sum 'Fe2 H16 O16 S2'
_chemical_name_systematic 'Fe2 (S O4)2 (H2 O)8'
_space_group_IT_number 14
_symmetry_space_group_name_Hall '-P 2yn'
_symmetry_space_group_name_H-M 'P 1 21/n 1'
_cell_angle_alpha 90
_cell_angle_beta 90.43
_cell_angle_gamma 90
_cell_formula_units_Z 2
_cell_length_a 5.97
_cell_length_b 13.64
_cell_length_c 7.98
_cell_volume 649.799
_citation_journal_id_ASTM NATWAY
_cod_data_source_file Baur_NATWAY_1960_1737.cif
_cod_data_source_block H8Fe1O8S1
_cod_depositor_comments
;

2017-08-30
Z value and formula fixed to values more according to usual
chemical conventions.                 miguel
;
_cod_original_formula_units_Z 4
_cod_original_cell_volume 649.7995
_cod_original_sg_symbol_Hall '-P 2ybc (x-z,y,z)'
_cod_original_formula_sum 'H8 Fe1 O8 S1'
_cod_database_code 1527130

loop_
_symmetry_equiv_pos_as_xyz
x,y,z
-x+1/2,y+1/2,-z+1/2
-x,-y,-z
x-1/2,-y-1/2,z-1/2

loop_
_atom_site_label
_atom_site_type_symbol
_atom_site_fract_x
_atom_site_fract_y
_atom_site_fract_z
_atom_site_occupancy
_atom_site_U_iso_or_equiv
O6 O-2 0.207 0.318 0.086 1 0.0
O1 O-2 0.995 0.05 0.756 1 0.0
O2 O-2 0.763 0.075 0 1 0.0
O5 O-2 0.645 0.075 0.361 1 0.0
O4 O-2 0.851 0.214 0.82 1 0.0
O8 O-2 0.827 0.249 0.221 1 0.0
O3 O-2 0.599 0.089 0.717 1 0.0
S1 S+6 0.796 0.108 0.824 1 0.0
O7 O-2 0.125 0.124 0.438 1 0.0
Fe1 Fe+2 0.929 0.103 0.219 1 0.0
